data_7004321
loop_
_publ_author_name
'Fourmigu\'e, Marc'
'Reinheimer, Eric W.'
'Dunbar, Kim R.'
'Auban-Senzier, Pascale'
'Pasquier, Claude'
'Coulon, Claude'

_publ_section_title
;
 A series of strongly one-dimensional organic metals with strictly
 uniform stacks: (o-DMTTF)2X (X = Cl, Br, I)
;
_journal_issue 34
_journal_name_full 'Dalton Transactions'
_journal_page_first 4652
_journal_paper_doi 10.1039/b805511d
_journal_year 2008
_chemical_absolute_configuration unk
_chemical_compound_source 'synthesis as described'
_chemical_formula_moiety '2(C8 H8 S4), Cl1'
_chemical_formula_sum 'C16 H16 Cl S8'
_chemical_formula_weight 500.22
_chemical_name_systematic
;
?
;
_space_group_IT_number 122
_symmetry_cell_setting tetragonal
_symmetry_Int_Tables_number 122
_symmetry_space_group_name_Hall 'I -4 2bw'
_symmetry_space_group_name_H-M 'I -4 2 d'
_atom_sites_solution_hydrogens geom
_atom_sites_solution_primary direct
_atom_sites_solution_secondary difmap
_audit_creation_date 2007-07-11T14:59:13-00:00
_audit_creation_method 'WinGX routine CIF_UPDATE'
_cell_angle_alpha 90
_cell_angle_beta 90
_cell_angle_gamma 90
_cell_formula_units_Z 4
_cell_length_a 16.9376(6)
_cell_length_b 16.9376(6)
_cell_length_c 7.0400(3)
_cell_measurement_reflns_used 11121
_cell_measurement_temperature 293(2)
_cell_measurement_theta_max 27.485
_cell_measurement_theta_min 2.91
_cell_measurement_wavelength 0.71073
_cell_volume 2019.65(13)
_computing_cell_refinement 'HKL Scalepack (Otwinowski & Minor 1997)'
_computing_data_collection 'Collect (Bruker AXS BV, 1997-2004)'
_computing_data_reduction 'HKL Denzo and Scalepack (Otwinowski & Minor 1997)'
_computing_molecular_graphics 'Ortep-3 for Windows (Farrugia, 1997)'
_computing_publication_material 'WinGX publication routines (Farrugia, 1999)'
_computing_structure_refinement 'SHELXL-97 (Sheldrick, 1997)'
_computing_structure_solution 'SHELXS-86 (Sheldrick, 1986)'
_diffrn_ambient_temperature 293(2)
_diffrn_detector 'CCD plate'
_diffrn_detector_area_resol_mean 9
_diffrn_measured_fraction_theta_full 0.999
_diffrn_measured_fraction_theta_max 0.999
_diffrn_measurement_device '95mm CCD camera on \k-goniostat'
_diffrn_measurement_device_type KappaCCD
_diffrn_measurement_method 'CCD rotation images, thick slices'
_diffrn_orient_matrix_type 'by Bruker AXS Collect from scalepack cell'
_diffrn_orient_matrix_UB_11 0.504813E-1
_diffrn_orient_matrix_UB_12 -0.57879E-2
_diffrn_orient_matrix_UB_13 -0.723331E-1
_diffrn_orient_matrix_UB_21 0.59666E-2
_diffrn_orient_matrix_UB_22 -0.550043E-1
_diffrn_orient_matrix_UB_23 0.04958
_diffrn_orient_matrix_UB_31 -0.300298E-1
_diffrn_orient_matrix_UB_32 -0.206585E-1
_diffrn_orient_matrix_UB_33 -0.111744
_diffrn_radiation_monochromator graphite
_diffrn_radiation_probe x-ray
_diffrn_radiation_type MoK\a
_diffrn_radiation_wavelength 0.71073
_diffrn_reflns_av_R_equivalents 0.1299
_diffrn_reflns_av_unetI/netI 0.0471
_diffrn_reflns_limit_h_max 21
_diffrn_reflns_limit_h_min -21
_diffrn_reflns_limit_k_max 21
_diffrn_reflns_limit_k_min -21
_diffrn_reflns_limit_l_max 9
_diffrn_reflns_limit_l_min -8
_diffrn_reflns_number 14655
_diffrn_reflns_theta_full 27.45
_diffrn_reflns_theta_max 27.45
_diffrn_reflns_theta_min 3.13
_diffrn_source 'Enraf Nonius FR590'
_exptl_absorpt_coefficient_mu 1.016
_exptl_absorpt_correction_T_max 1.1853
_exptl_absorpt_correction_T_min 0.8069
_exptl_absorpt_correction_type multi-scan
_exptl_absorpt_process_details
;
[c.f. r.h. blessing, acta cryst. (1995), a51, 33-38]
;
_exptl_crystal_colour black
_exptl_crystal_density_diffrn 1.645
_exptl_crystal_density_method 'not measured'
_exptl_crystal_description prism
_exptl_crystal_F_000 1028
_exptl_crystal_size_max 0.2
_exptl_crystal_size_mid 0.02
_exptl_crystal_size_min 0.02
_refine_diff_density_max 0.491
_refine_diff_density_min -0.366
_refine_diff_density_rms 0.115
_refine_ls_abs_structure_details 'Flack H D (1983), Acta Cryst. A39, 876-881'
_refine_ls_abs_structure_Flack 0.3(2)
_refine_ls_extinction_method none
_refine_ls_goodness_of_fit_ref 0.914
_refine_ls_hydrogen_treatment constr
_refine_ls_matrix_type full
_refine_ls_number_parameters 60
_refine_ls_number_reflns 1161
_refine_ls_number_restraints 0
_refine_ls_restrained_S_all 0.914
_refine_ls_R_factor_all 0.0495
_refine_ls_R_factor_gt 0.0405
_refine_ls_shift/su_max 0
_refine_ls_shift/su_mean 0
_refine_ls_structure_factor_coef Fsqd
_refine_ls_weighting_details 'calc w=1/[\s^2^(Fo^2^)+(0.0547P)^2^+3.5107P] where P=(Fo^2^+2Fc^2^)/3'
_refine_ls_weighting_scheme calc
_refine_ls_wR_factor_gt 0.0902
_refine_ls_wR_factor_ref 0.0972
_reflns_number_gt 1010
_reflns_number_total 1161
_reflns_threshold_expression >2sigma(I)
_cod_data_source_file b805511d.txt
_cod_data_source_block ChlorideRT
_cod_database_code 7004321

loop_
_symmetry_equiv_pos_as_xyz
'x, y, z'
'x, -y+1/2, -z+1/4'
'-x, -y, z'
'-x, y+1/2, -z+1/4'
'-y+1/2, -x, z+3/4'
'-y, x, -z'
'y, -x, -z'
'y+1/2, x, z+3/4'
'x+1/2, y+1/2, z+1/2'
'x+1/2, -y+1, -z+3/4'
'-x+1/2, -y+1/2, z+1/2'
'-x+1/2, y+1, -z+3/4'
'-y+1, -x+1/2, z+5/4'
'-y+1/2, x+1/2, -z+1/2'
'y+1/2, -x+1/2, -z+1/2'
'y+1, x+1/2, z+5/4'

loop_
_atom_site_label
_atom_site_type_symbol
_atom_site_fract_x
_atom_site_fract_y
_atom_site_fract_z
_atom_site_U_iso_or_equiv
_atom_site_adp_type
_atom_site_occupancy
_atom_site_symmetry_multiplicity
_atom_site_calc_flag
_atom_site_refinement_flags
_atom_site_disorder_assembly
_atom_site_disorder_group
S1 S 0.38314(4) 0.33694(5) 0.11459(12) 0.0352(2) Uani 1 1 d . . .
S2 S 0.19241(4) 0.16403(4) 0.12304(13) 0.0353(2) Uani 1 1 d . . .
C1 C 0.3282(2) 0.25 0.125 0.0304(8) Uani 1 2 d S . .
C3 C 0.10004(16) 0.2105(2) 0.1236(5) 0.0363(6) Uani 1 1 d . . .
C4 C 0.47334(16) 0.2889(2) 0.1194(5) 0.0401(7) Uani 1 1 d . . .
H4 H 0.5204 0.3171 0.1142 0.048 Uiso 1 1 calc R . .
C2 C 0.2477(3) 0.25 0.125 0.0291(7) Uani 1 2 d S . .
C5 C 0.0299(2) 0.1560(2) 0.1205(6) 0.0483(9) Uani 1 1 d . . .
H5A H -0.0177 0.1864 0.1331 0.073 Uiso 1 1 calc R . .
H5B H 0.0337 0.1193 0.2239 0.073 Uiso 1 1 calc R . .
H5C H 0.0289 0.1277 0.0024 0.073 Uiso 1 1 calc R . .
Cl1 Cl 0.5 0.5 0 0.0568(5) Uani 1 4 d S . .

loop_
_atom_site_aniso_label
_atom_site_aniso_U_11
_atom_site_aniso_U_22
_atom_site_aniso_U_33
_atom_site_aniso_U_23
_atom_site_aniso_U_13
_atom_site_aniso_U_12
S1 0.0334(4) 0.0331(4) 0.0391(4) -0.0003(4) -0.0009(4) -0.0047(3)
S2 0.0333(4) 0.0298(3) 0.0429(4) 0.0024(4) -0.0010(4) -0.0036(3)
C1 0.0339(19) 0.0294(18) 0.0280(19) 0.0000(19) 0 0
C3 0.0285(13) 0.0468(16) 0.0336(14) 0.0078(17) -0.0018(15) -0.0023(12)
C4 0.0276(13) 0.0524(17) 0.0403(16) 0.0028(19) 0.0028(15) -0.0052(13)
C2 0.0291(17) 0.0292(17) 0.0290(18) -0.0003(18) 0 0
C5 0.0377(16) 0.061(2) 0.047(2) 0.015(2) -0.0033(18) -0.0147(15)
Cl1 0.0514(7) 0.0514(7) 0.0677(13) 0 0 0

loop_
_atom_type_symbol
_atom_type_description
_atom_type_scat_dispersion_real
_atom_type_scat_dispersion_imag
_atom_type_scat_source
C C 0.0033 0.0016 'International Tables Vol C Tables 4.2.6.8 and 6.1.1.4'
H H 0 0 'International Tables Vol C Tables 4.2.6.8 and 6.1.1.4'
Cl Cl 0.1484 0.1585 'International Tables Vol C Tables 4.2.6.8 and 6.1.1.4'
S S 0.1246 0.1234 'International Tables Vol C Tables 4.2.6.8 and 6.1.1.4'

loop_
_exptl_crystal_face_index_h
_exptl_crystal_face_index_k
_exptl_crystal_face_index_l
_exptl_crystal_face_perp_dist
1 0 0 0.02
-1 0 0 0.015
1 -12 -12 0.089
-14 13 13 0.097
0 1 0 0.022
0 -1 0 0.015
0 0 1 0.099
-1 3 0 0.015
1 -3 0 0.013

loop_
_geom_angle_atom_site_label_1
_geom_angle_atom_site_label_2
_geom_angle_atom_site_label_3
_geom_angle
_geom_angle_site_symmetry_1
_geom_angle_site_symmetry_3
_geom_angle_publ_flag
C4 S1 C1 94.21(16) . . ?
C2 S2 C3 96.04(16) . . ?
C2 C1 S1 122.27(12) . 2 ?
C2 C1 S1 122.27(12) . . ?
S1 C1 S1 115.5(2) 2 . ?
C3 C3 C5 127.83(19) 2 . ?
C3 C3 S2 116.70(11) 2 . ?
C5 C3 S2 115.5(2) . . ?
C4 C4 S1 118.05(11) 2 . ?
C1 C2 S2 122.74(12) . . ?
C1 C2 S2 122.74(12) . 2 ?
S2 C2 S2 114.5(2) . 2 ?

loop_
_geom_bond_atom_site_label_1
_geom_bond_atom_site_label_2
_geom_bond_distance
_geom_bond_site_symmetry_2
_geom_bond_publ_flag
S1 C4 1.731(3) . ?
S1 C1 1.744(2) . ?
S2 C2 1.731(2) . ?
S2 C3 1.751(3) . ?
C1 C2 1.364(6) . ?
C1 S1 1.744(2) 2 ?
C3 C3 1.339(7) 2 ?
C3 C5 1.504(4) . ?
C4 C4 1.320(7) 2 ?
C2 S2 1.731(2) 2 ?
